data_4036515
loop_
_publ_author_name
'Hirata, Tomoaki'
'Takahashi, Isao'
'Suzuki, Yuya'
'Yoshida, Hiroaki'
'Hasegawa, Hiroshi'
'Kitagawa, Osamu'

_publ_section_title
;
 Catalytic Enantioselective Synthesis of N-C Axially Chiral
 Phenanthridin-6-one Derivatives.
;
_journal_issue 1
_journal_name_full 'The Journal of organic chemistry'
_journal_page_first 318
_journal_page_last 323
_journal_paper_doi 10.1021/acs.joc.5b02387
_journal_volume 81
_journal_year 2016
_chemical_formula_moiety 'C23 H20 Br N O'
_chemical_formula_sum 'C23 H20 Br N O'
_chemical_formula_weight 406.31
_space_group_IT_number 4
_space_group_name_Hall 'P 2yb'
_space_group_name_H-M_alt 'P 1 21 1'
_symmetry_cell_setting monoclinic
_symmetry_space_group_name_Hall 'P 2yb'
_symmetry_space_group_name_H-M 'P 1 21 1'
_atom_sites_solution_hydrogens geom
_atom_sites_solution_primary direct
_atom_sites_solution_secondary difmap
_audit_creation_date 'June 12 2015'
_audit_creation_method SHELXL-97
_audit_update_record
;
2015-06-12 # Formatted by publCIF
;
_cell_angle_alpha 90.00
_cell_angle_beta 101.845(2)
_cell_angle_gamma 90.00
_cell_formula_units_Z 2
_cell_length_a 6.4683(9)
_cell_length_b 13.4256(19)
_cell_length_c 11.0713(16)
_cell_measurement_reflns_used 4138
_cell_measurement_temperature 90
_cell_measurement_theta_max 27.60
_cell_measurement_theta_min 2.42
_cell_volume 941.0(2)
_computing_cell_refinement 'APEX2 (Bruker AXS, 2006)'
_computing_data_collection 'APEX2 (Bruker AXS, 2006)'
_computing_data_reduction 'SAINT (Bruker AXS, 2004)'
_computing_molecular_graphics 'XSHEL (Bruker AXS,2002)'
_computing_publication_material 'XCIF (Bruker AXS, 2001)'
_computing_structure_refinement 'SHELXL-97 (Sheldrick, 1997)'
_computing_structure_solution 'SHELXS-97 (Sheldrick, 1997)'
_diffrn_ambient_temperature 90
_diffrn_detector_area_resol_mean 8.333
_diffrn_measured_fraction_theta_full 0.996
_diffrn_measured_fraction_theta_max 0.996
_diffrn_measurement_device_type 'Bruker APEXII CCD area detector'
_diffrn_measurement_method 'phi and omega scans'
_diffrn_radiation_monochromator 'Bruker Helios multilayer confocal mirror'
_diffrn_radiation_source 'Bruker TXS fine-focus rotating anode'
_diffrn_radiation_type MoK\a
_diffrn_radiation_wavelength 0.71073
_diffrn_reflns_av_R_equivalents 0.0161
_diffrn_reflns_av_sigmaI/netI 0.0356
_diffrn_reflns_limit_h_max 7
_diffrn_reflns_limit_h_min -7
_diffrn_reflns_limit_k_max 9
_diffrn_reflns_limit_k_min -15
_diffrn_reflns_limit_l_max 12
_diffrn_reflns_limit_l_min -13
_diffrn_reflns_number 4514
_diffrn_reflns_theta_full 25.02
_diffrn_reflns_theta_max 25.02
_diffrn_reflns_theta_min 1.88
_exptl_absorpt_coefficient_mu 2.195
_exptl_absorpt_correction_T_max 0.7942
_exptl_absorpt_correction_T_min 0.6098
_exptl_absorpt_correction_type analytical
_exptl_absorpt_process_details
;
Crystal Faces plugin in Bruker APEX2 software
;
_exptl_crystal_colour colourless
_exptl_crystal_density_diffrn 1.434
_exptl_crystal_density_method 'not measured'
_exptl_crystal_description block
_exptl_crystal_F_000 416
_exptl_crystal_size_max 0.25
_exptl_crystal_size_mid 0.12
_exptl_crystal_size_min 0.11
_refine_diff_density_max 0.346
_refine_diff_density_min -0.144
_refine_diff_density_rms 0.040
_refine_ls_abs_structure_details 'Flack H D (1983), Acta Cryst. A39, 876-881'
_refine_ls_abs_structure_Flack 0.002(6)
_refine_ls_extinction_method none
_refine_ls_goodness_of_fit_ref 1.043
_refine_ls_hydrogen_treatment constr
_refine_ls_matrix_type full
_refine_ls_number_parameters 238
_refine_ls_number_reflns 2320
_refine_ls_number_restraints 169
_refine_ls_restrained_S_all 1.004
_refine_ls_R_factor_all 0.0178
_refine_ls_R_factor_gt 0.0171
_refine_ls_shift/su_max 0.001
_refine_ls_shift/su_mean 0.000
_refine_ls_structure_factor_coef Fsqd
_refine_ls_weighting_details 'calc w=1/[\s^2^(Fo^2^)+(0.0147P)^2^+0.0440P] where P=(Fo^2^+2Fc^2^)/3'
_refine_ls_weighting_scheme calc
_refine_ls_wR_factor_gt 0.0414
_refine_ls_wR_factor_ref 0.0417
_reflns_number_gt 2259
_reflns_number_total 2320
_reflns_threshold_expression >2sigma(I)
_cod_data_source_file jo5b02387_si_002.cif
_cod_data_source_block p21_b
_cod_original_sg_symbol_H-M 'P 21     '
_cod_database_code 4036515

loop_
_symmetry_equiv_pos_as_xyz
'x, y, z'
'-x, y+1/2, -z'

loop_
_atom_site_label
_atom_site_type_symbol
_atom_site_fract_x
_atom_site_fract_y
_atom_site_fract_z
_atom_site_U_iso_or_equiv
_atom_site_adp_type
_atom_site_occupancy
_atom_site_symmetry_multiplicity
_atom_site_calc_flag
_atom_site_refinement_flags
Br1 Br -0.18195(3) 0.797444(18) 0.129844(15) 0.02033(7) Uani 1 1 d .
C1 C 0.4673(3) 0.38058(15) 0.16848(18) 0.0144(4) Uani 1 1 d U
C2 C 0.5202(3) 0.45114(16) 0.0772(2) 0.0142(5) Uani 1 1 d U
C3 C 0.6800(3) 0.42537(15) 0.01542(18) 0.0165(4) Uani 1 1 d U
H3 H 0.7524 0.3639 0.0336 0.020 Uiso 1 1 calc R
C4 C 0.7343(4) 0.48815(18) -0.0718(2) 0.0203(5) Uani 1 1 d U
H4 H 0.8436 0.4705 -0.1134 0.024 Uiso 1 1 calc R
C5 C 0.6261(4) 0.57769(17) -0.0976(2) 0.0193(5) Uani 1 1 d U
H5 H 0.6614 0.6208 -0.1583 0.023 Uiso 1 1 calc R
C6 C 0.4704(4) 0.60502(17) -0.03780(19) 0.0170(5) Uani 1 1 d U
H6 H 0.3994 0.6667 -0.0572 0.020 Uiso 1 1 calc R
C7 C 0.4136(3) 0.54258(16) 0.0526(2) 0.0146(5) Uani 1 1 d U
C8 C 0.2481(4) 0.56749(16) 0.1198(2) 0.0150(5) Uani 1 1 d U
C9 C 0.1353(3) 0.65741(15) 0.10163(18) 0.0152(4) Uani 1 1 d U
H9 H 0.1712 0.7060 0.0470 0.018 Uiso 1 1 calc R
C10 C -0.0262(3) 0.67594(15) 0.16165(18) 0.0158(4) Uani 1 1 d U
C11 C -0.0838(3) 0.60768(15) 0.24258(18) 0.0158(4) Uani 1 1 d U
H11 H -0.1982 0.6209 0.2820 0.019 Uiso 1 1 calc R
C12 C 0.0299(3) 0.51954(15) 0.26470(18) 0.0146(4) Uani 1 1 d U
H12 H -0.0059 0.4725 0.3212 0.017 Uiso 1 1 calc R
C13 C 0.1956(3) 0.49875(15) 0.20564(18) 0.0134(4) Uani 1 1 d U
C14 C 0.2429(3) 0.33645(15) 0.31076(19) 0.0143(4) Uani 1 1 d U
C15 C 0.3144(3) 0.33619(15) 0.43932(19) 0.0157(4) Uani 1 1 d U
C16 C 0.2133(3) 0.26754(15) 0.5026(2) 0.0218(5) Uani 1 1 d U
H16 H 0.2524 0.2663 0.5901 0.026 Uiso 1 1 calc R
C17 C 0.0601(4) 0.20144(16) 0.4457(2) 0.0235(5) Uani 1 1 d U
H17 H -0.0030 0.1565 0.4937 0.028 Uiso 1 1 calc R
C18 C -0.0007(3) 0.20127(16) 0.3184(2) 0.0225(5) Uani 1 1 d U
H18 H -0.1032 0.1553 0.2773 0.027 Uiso 1 1 calc R
C19 C 0.0910(3) 0.26932(14) 0.25278(19) 0.0178(5) Uani 1 1 d U
H19 H 0.0494 0.2705 0.1654 0.021 Uiso 1 1 calc R
C20 C 0.4840(4) 0.40395(17) 0.51659(19) 0.0210(5) Uani 1 1 d U
C21 C 0.6291(5) 0.4556(2) 0.4431(2) 0.0476(8) Uani 1 1 d U
H21A H 0.5463 0.5021 0.3839 0.071 Uiso 1 1 calc R
H21B H 0.6947 0.4056 0.3985 0.071 Uiso 1 1 calc R
H21C H 0.7393 0.4924 0.4996 0.071 Uiso 1 1 calc R
C22 C 0.6300(4) 0.3417(2) 0.6160(2) 0.0325(6) Uani 1 1 d U
H22A H 0.7470 0.3833 0.6585 0.049 Uiso 1 1 calc R
H22B H 0.6862 0.2851 0.5769 0.049 Uiso 1 1 calc R
H22C H 0.5495 0.3170 0.6758 0.049 Uiso 1 1 calc R
C23 C 0.3726(5) 0.4827(2) 0.5809(3) 0.0409(7) Uani 1 1 d U
H23A H 0.2785 0.5226 0.5187 0.061 Uiso 1 1 calc R
H23B H 0.4783 0.5261 0.6311 0.061 Uiso 1 1 calc R
H23C H 0.2897 0.4496 0.6341 0.061 Uiso 1 1 calc R
N1 N 0.3092(3) 0.40886(12) 0.22867(15) 0.0135(3) Uani 1 1 d U
O1 O 0.55759(19) 0.29992(15) 0.19218(11) 0.0184(3) Uani 1 1 d U

loop_
_atom_site_aniso_label
_atom_site_aniso_U_11
_atom_site_aniso_U_22
_atom_site_aniso_U_33
_atom_site_aniso_U_23
_atom_site_aniso_U_13
_atom_site_aniso_U_12
Br1 0.02138(11) 0.01674(10) 0.02181(10) 0.00020(12) 0.00195(7) 0.00678(11)
C1 0.0135(10) 0.0162(11) 0.0123(10) -0.0040(8) -0.0003(8) -0.0020(8)
C2 0.0136(11) 0.0136(11) 0.0132(11) -0.0023(9) -0.0023(9) -0.0019(9)
C3 0.0162(11) 0.0173(11) 0.0155(10) -0.0038(8) 0.0019(9) -0.0010(8)
C4 0.0183(11) 0.0253(13) 0.0183(12) -0.0072(10) 0.0062(10) -0.0054(9)
C5 0.0232(13) 0.0223(13) 0.0122(12) -0.0013(9) 0.0028(10) -0.0060(10)
C6 0.0187(12) 0.0157(11) 0.0154(12) 0.0002(9) 0.0006(10) -0.0031(9)
C7 0.0164(12) 0.0171(11) 0.0094(11) -0.0019(9) 0.0003(9) -0.0027(9)
C8 0.0123(11) 0.0166(11) 0.0145(11) -0.0017(8) -0.0008(9) -0.0019(9)
C9 0.0171(11) 0.0149(10) 0.0129(10) 0.0019(8) 0.0017(9) 0.0001(8)
C10 0.0159(11) 0.0127(10) 0.0159(10) -0.0020(8) -0.0034(9) 0.0025(8)
C11 0.0130(11) 0.0192(10) 0.0148(10) -0.0045(8) 0.0018(9) -0.0016(8)
C12 0.0153(11) 0.0156(10) 0.0125(10) -0.0016(8) 0.0019(9) -0.0030(8)
C13 0.0134(10) 0.0130(10) 0.0116(10) -0.0007(8) -0.0023(8) -0.0020(8)
C14 0.0123(11) 0.0126(9) 0.0188(11) 0.0023(8) 0.0052(9) 0.0021(8)
C15 0.0149(11) 0.0159(9) 0.0174(10) 0.0003(8) 0.0057(9) 0.0010(8)
C16 0.0237(12) 0.0227(14) 0.0185(11) 0.0048(8) 0.0031(10) 0.0018(8)
C17 0.0231(12) 0.0204(12) 0.0283(12) 0.0096(9) 0.0084(10) -0.0008(9)
C18 0.0158(11) 0.0184(11) 0.0316(13) 0.0021(9) 0.0012(10) -0.0023(9)
C19 0.0160(11) 0.0193(13) 0.0174(10) 0.0003(8) 0.0020(9) 0.0025(7)
C20 0.0255(12) 0.0231(11) 0.0132(11) -0.0012(9) 0.0015(9) -0.0025(9)
C21 0.0522(18) 0.066(2) 0.0210(13) -0.0001(13) -0.0015(13) -0.0466(16)
C22 0.0242(13) 0.0393(13) 0.0300(13) 0.0035(11) -0.0042(11) -0.0017(11)
C23 0.0454(17) 0.0364(16) 0.0334(15) -0.0176(12) -0.0089(13) 0.0098(12)
N1 0.0152(9) 0.0119(8) 0.0133(8) 0.0009(7) 0.0028(7) 0.0002(7)
O1 0.0197(6) 0.0155(6) 0.0196(6) 0.0033(10) 0.0032(5) 0.0046(9)

loop_
_atom_type_symbol
_atom_type_description
_atom_type_scat_dispersion_real
_atom_type_scat_dispersion_imag
_atom_type_scat_source
C C 0.0033 0.0016 'International Tables Vol C Tables 4.2.6.8 and 6.1.1.4'
H H 0.0000 0.0000 'International Tables Vol C Tables 4.2.6.8 and 6.1.1.4'
N N 0.0061 0.0033 'International Tables Vol C Tables 4.2.6.8 and 6.1.1.4'
O O 0.0106 0.0060 'International Tables Vol C Tables 4.2.6.8 and 6.1.1.4'
Br Br -0.2901 2.4595 'International Tables Vol C Tables 4.2.6.8 and 6.1.1.4'

loop_
_geom_angle_atom_site_label_1
_geom_angle_atom_site_label_2
_geom_angle_atom_site_label_3
_geom_angle
O1 C1 N1 120.21(18)
O1 C1 C2 122.94(19)
N1 C1 C2 116.85(18)
C3 C2 C7 120.3(2)
C3 C2 C1 118.39(19)
C7 C2 C1 121.28(19)
C4 C3 C2 120.8(2)
C4 C3 H3 119.6
C2 C3 H3 119.6
C3 C4 C5 118.8(2)
C3 C4 H4 120.6
C5 C4 H4 120.6
C6 C5 C4 121.6(2)
C6 C5 H5 119.2
C4 C5 H5 119.2
C5 C6 C7 120.7(2)
C5 C6 H6 119.7
C7 C6 H6 119.7
C2 C7 C6 117.8(2)
C2 C7 C8 118.8(2)
C6 C7 C8 123.3(2)
C9 C8 C13 117.9(2)
C9 C8 C7 122.5(2)
C13 C8 C7 119.6(2)
C10 C9 C8 120.80(19)
C10 C9 H9 119.6
C8 C9 H9 119.6
C9 C10 C11 121.75(19)
C9 C10 Br1 119.39(15)
C11 C10 Br1 118.84(16)
C10 C11 C12 118.37(19)
C10 C11 H11 120.8
C12 C11 H11 120.8
C11 C12 C13 121.24(19)
C11 C12 H12 119.4
C13 C12 H12 119.4
C12 C13 N1 120.64(18)
C12 C13 C8 119.88(19)
N1 C13 C8 119.47(18)
C19 C14 C15 121.44(19)
C19 C14 N1 114.60(16)
C15 C14 N1 123.87(18)
C16 C15 C14 114.77(19)
C16 C15 C20 117.62(17)
C14 C15 C20 127.59(19)
C17 C16 C15 124.10(19)
C17 C16 H16 118.0
C15 C16 H16 118.0
C16 C17 C18 119.5(2)
C16 C17 H17 120.3
C18 C17 H17 120.3
C19 C18 C17 118.3(2)
C19 C18 H18 120.9
C17 C18 H18 120.9
C18 C19 C14 121.86(19)
C18 C19 H19 119.1
C14 C19 H19 119.1
C21 C20 C23 109.4(2)
C21 C20 C22 105.9(2)
C23 C20 C22 108.64(19)
C21 C20 C15 114.64(18)
C23 C20 C15 108.4(2)
C22 C20 C15 109.75(18)
C20 C21 H21A 109.5
C20 C21 H21B 109.5
H21A C21 H21B 109.5
C20 C21 H21C 109.5
H21A C21 H21C 109.5
H21B C21 H21C 109.5
C20 C22 H22A 109.5
C20 C22 H22B 109.5
H22A C22 H22B 109.5
C20 C22 H22C 109.5
H22A C22 H22C 109.5
H22B C22 H22C 109.5
C20 C23 H23A 109.5
C20 C23 H23B 109.5
H23A C23 H23B 109.5
C20 C23 H23C 109.5
H23A C23 H23C 109.5
H23B C23 H23C 109.5
C1 N1 C13 123.90(16)
C1 N1 C14 117.37(16)
C13 N1 C14 118.40(16)

loop_
_geom_bond_atom_site_label_1
_geom_bond_atom_site_label_2
_geom_bond_distance
Br1 C10 1.912(2)
C1 O1 1.233(3)
C1 N1 1.383(3)
C1 C2 1.476(3)
C2 C3 1.395(3)
C2 C7 1.407(3)
C3 C4 1.380(3)
C3 H3 0.9500
C4 C5 1.391(3)
C4 H4 0.9500
C5 C6 1.364(3)
C5 H5 0.9500
C6 C7 1.411(3)
C6 H6 0.9500
C7 C8 1.462(3)
C8 C9 1.404(3)
C8 C13 1.415(3)
C9 C10 1.371(3)
C9 H9 0.9500
C10 C11 1.385(3)
C11 C12 1.388(3)
C11 H11 0.9500
C12 C13 1.394(3)
C12 H12 0.9500
C13 N1 1.409(3)
C14 C19 1.389(3)
C14 C15 1.403(3)
C14 N1 1.455(3)
C15 C16 1.398(3)
C15 C20 1.542(3)
C16 C17 1.382(3)
C16 H16 0.9500
C17 C18 1.384(3)
C17 H17 0.9500
C18 C19 1.375(3)
C18 H18 0.9500
C19 H19 0.9500
C20 C21 1.529(3)
C20 C23 1.535(3)
C20 C22 1.541(3)
C21 H21A 0.9800
C21 H21B 0.9800
C21 H21C 0.9800
C22 H22A 0.9800
C22 H22B 0.9800
C22 H22C 0.9800
C23 H23A 0.9800
C23 H23B 0.9800
C23 H23C 0.9800
